data_4350133
loop_
_publ_author_name
'Costas, Miquel'
'Ribas, Xavi'
'Poater, Albert'
'L\'opez Valbuena, Josep Maria'
'Xifra, Ra\"ul'
'Company, Anna'
'Duran, Miquel'
'Sol\`a, Miquel'
'Llobet, Antoni'
'Corbella, Montserrat'
'Us\'on, Miguel Angel'
'Mah\'ia, Jos\'e'
'Solans, Xavier'
'Shan, Xiaopeng'
'Benet-Buchholz, Jordi'

_publ_contact_author
;
    Dr. Benet-Buchholz, Jordi
    Institut Catal\`a d'Investigaci\'o Qu\'imica (ICIQ)    
    X-ray Diffraction Unit
    Avgda. Pa\=isos Catalans s/n
    E-43007 Tarragona, Spain
;
_publ_section_title
;
 Copper(II) hexaaza macrocyclic binuclear complexes obtained from the
 reaction of their copper(I) derivates and molecular dioxygen.
;
_journal_issue 9
_journal_name_full 'Inorganic chemistry'
_journal_page_first 3569
_journal_page_last 3581
_journal_paper_doi 10.1021/ic051800j
_journal_volume 45
_journal_year 2006
_chemical_formula_sum 'C32 H52 Cl2 Cu2 N6 O12'
_chemical_formula_weight 910.78
_space_group_IT_number 15
_space_group_name_Hall '-C 2yc'
_space_group_name_H-M_alt 'C 1 2/c 1'
_symmetry_cell_setting monoclinic
_symmetry_space_group_name_H-M 'C 1 2/c 1'
_atom_sites_solution_hydrogens geom
_atom_sites_solution_primary direct
_atom_sites_solution_secondary difmap
_audit_creation_method SHELXL-97
_cell_angle_alpha 90.00
_cell_angle_beta 93.30(2)
_cell_angle_gamma 90.00
_cell_formula_units_Z 4
_cell_length_a 14.685(4)
_cell_length_b 17.307(4)
_cell_length_c 16.475(3)
_cell_measurement_temperature 298(2)
_cell_volume 4180.2(17)
_computing_cell_refinement 'Siemens SAINT'
_computing_data_collection 'Siemens SMART'
_computing_data_reduction 'Siemens SAINT'
_computing_molecular_graphics 'Siemens SHELXTL'
_computing_publication_material 'Siemens SHELXTL'
_computing_structure_refinement 'SHELXL-97 (Sheldrick, 1997)'
_computing_structure_solution 'SHELXS-97 (Sheldrick, 1990)'
_diffrn_ambient_temperature 298(2)
_diffrn_measured_fraction_theta_full 0.992
_diffrn_measured_fraction_theta_max 0.992
_diffrn_measurement_method '\w scans'
_diffrn_radiation_monochromator graphite
_diffrn_radiation_source 'fine-focus sealed tube'
_diffrn_radiation_type MoK\a
_diffrn_radiation_wavelength 0.71073
_diffrn_reflns_av_R_equivalents 0.0345
_diffrn_reflns_av_sigmaI/netI 0.0446
_diffrn_reflns_limit_h_max 8
_diffrn_reflns_limit_h_min -17
_diffrn_reflns_limit_k_max 20
_diffrn_reflns_limit_k_min -20
_diffrn_reflns_limit_l_max 19
_diffrn_reflns_limit_l_min -18
_diffrn_reflns_number 8684
_diffrn_reflns_theta_full 25.04
_diffrn_reflns_theta_max 25.04
_diffrn_reflns_theta_min 1.82
_diffrn_standards_decay_% 4.17
_exptl_absorpt_coefficient_mu 1.208
_exptl_absorpt_correction_T_max 0.8396
_exptl_absorpt_correction_T_min 0.5834
_exptl_absorpt_correction_type empirical
_exptl_absorpt_process_details Sadabs
_exptl_crystal_colour Green
_exptl_crystal_density_diffrn 1.447
_exptl_crystal_density_method 'not measured'
_exptl_crystal_description Block
_exptl_crystal_F_000 1896
_exptl_crystal_size_max 0.50
_exptl_crystal_size_mid 0.25
_exptl_crystal_size_min 0.15
_refine_diff_density_max 1.053
_refine_diff_density_min -0.731
_refine_diff_density_rms 0.098
_refine_ls_extinction_method none
_refine_ls_goodness_of_fit_ref 1.036
_refine_ls_hydrogen_treatment mixed
_refine_ls_matrix_type full
_refine_ls_number_parameters 241
_refine_ls_number_reflns 3679
_refine_ls_number_restraints 1
_refine_ls_restrained_S_all 1.039
_refine_ls_R_factor_all 0.0918
_refine_ls_R_factor_gt 0.0647
_refine_ls_shift/su_max 0.000
_refine_ls_shift/su_mean 0.000
_refine_ls_structure_factor_coef Fsqd
_refine_ls_weighting_details 'calc w=1/[\s^2^(Fo^2^)+(0.1220P)^2^+8.3206P] where P=(Fo^2^+2Fc^2^)/3'
_refine_ls_weighting_scheme calc
_refine_ls_wR_factor_gt 0.1807
_refine_ls_wR_factor_ref 0.2060
_reflns_number_gt 2625
_reflns_number_total 3679
_reflns_threshold_expression >2sigma(I)
_cod_data_source_file ic051800jsi20051018_120624.cif
_cod_data_source_block l6p16
_cod_depositor_comments
;
The following automatic conversions were performed:

data item '_symmetry_cell_setting' value 'Monoclinic' was changed to
'monoclinic' in accordance with the
/home/saulius/struct/COD-crude-data/automatic-downloads/DataCite-retrospective/ACS/depositions/lib/dictionaries/cif_core.dic
dictionary named 'cif_core.dic' version 2.4.2 last updated on
2011-04-26.

Automatic conversion script
Id: cif_fix_values 6909 2019-04-08 15:41:33Z antanas 
;
_cod_original_cell_volume 4180.2(16)
_cod_original_sg_symbol_H-M C2/c
_cod_database_code 4350133

loop_
_symmetry_equiv_pos_as_xyz
'x, y, z'
'-x, y, -z+1/2'
'x+1/2, y+1/2, z'
'-x+1/2, y+1/2, -z+1/2'
'-x, -y, -z'
'x, -y, z-1/2'
'-x+1/2, -y+1/2, -z'
'x+1/2, -y+1/2, z-1/2'

loop_
_atom_site_label
_atom_site_type_symbol
_atom_site_fract_x
_atom_site_fract_y
_atom_site_fract_z
_atom_site_U_iso_or_equiv
_atom_site_adp_type
_atom_site_occupancy
_atom_site_symmetry_multiplicity
_atom_site_calc_flag
_atom_site_refinement_flags
Cu1 Cu 0.59913(4) 0.12220(3) 0.23122(4) 0.0502(3) Uani 1 1 d .
Cl1 Cl 0.5000 -0.19096(16) 0.2500 0.0854(7) Uani 1 2 d S
Cl2 Cl 0.5000 0.4211(2) 0.2500 0.318(7) Uani 1 2 d S
O1 O 0.5000 0.1912(3) 0.2500 0.0546(13) Uani 1 2 d S
H1A H 0.5000 0.231(5) 0.2500 0.05(3) Uiso 1 2 d S
O2 O 0.5000 0.0520(3) 0.2500 0.0543(13) Uani 1 2 d S
H2 H 0.5000 0.010(4) 0.2500 0.04(2) Uiso 1 2 d S
O3 O 0.5362(6) -0.2356(6) 0.1916(5) 0.176(3) Uani 1 1 d .
O4 O 0.4366(13) -0.1536(12) 0.2249(15) 0.490(19) Uani 1 1 d .
O5 O 0.4521(12) 0.3790(11) 0.204(2) 0.50(2) Uani 1 1 d .
O6 O 0.538(3) 0.4603(15) 0.199(3) 0.67(3) Uani 1 1 d .
N1 N 0.5711(4) 0.1575(3) 0.0521(3) 0.0679(13) Uani 1 1 d .
N2 N 0.6945(3) 0.2001(3) 0.2038(3) 0.0567(11) Uani 1 1 d .
N3 N 0.7047(3) 0.0457(3) 0.2530(3) 0.0613(12) Uani 1 1 d .
C1 C 0.3993(5) 0.1551(4) 0.0309(3) 0.0674(15) Uani 1 1 d .
C2 C 0.3256(5) 0.1709(4) -0.0240(4) 0.0827(19) Uani 1 1 d .
H2A H 0.3317 0.2078 -0.0644 0.099 Uiso 1 1 calc R
C3 C 0.2443(6) 0.1324(5) -0.0190(5) 0.094(2) Uani 1 1 d .
H3B H 0.1963 0.1429 -0.0567 0.113 Uiso 1 1 calc R
C4 C 0.2325(5) 0.0767(4) 0.0433(4) 0.0807(19) Uani 1 1 d .
H4B H 0.1772 0.0514 0.0476 0.097 Uiso 1 1 calc R
C5 C 0.3064(4) 0.0615(3) 0.0972(4) 0.0648(15) Uani 1 1 d .
C6 C 0.3889(4) 0.0985(3) 0.0888(3) 0.0628(14) Uani 1 1 d .
H6A H 0.4388 0.0849 0.1231 0.075 Uiso 1 1 calc R
C7 C 0.4878(5) 0.2000(4) 0.0296(4) 0.0731(17) Uani 1 1 d .
H7A H 0.4929 0.2205 -0.0248 0.088 Uiso 1 1 calc R
H7B H 0.4841 0.2437 0.0661 0.088 Uiso 1 1 calc R
C8 C 0.5805(6) 0.0957(5) -0.0083(5) 0.103(3) Uani 1 1 d .
H8A H 0.5286 0.0620 -0.0081 0.154 Uiso 1 1 calc R
H8B H 0.6350 0.0667 0.0050 0.154 Uiso 1 1 calc R
H8C H 0.5839 0.1181 -0.0614 0.154 Uiso 1 1 calc R
C9 C 0.6489(5) 0.2096(4) 0.0531(4) 0.0800(19) Uani 1 1 d .
H9A H 0.6383 0.2477 0.0104 0.096 Uiso 1 1 calc R
H9B H 0.7026 0.1802 0.0407 0.096 Uiso 1 1 calc R
C10 C 0.6681(4) 0.2516(3) 0.1338(4) 0.0728(17) Uani 1 1 d .
H10A H 0.7168 0.2886 0.1273 0.087 Uiso 1 1 calc R
H10B H 0.6141 0.2804 0.1465 0.087 Uiso 1 1 calc R
C11 C 0.7109(4) 0.2504(4) 0.2775(4) 0.0748(17) Uani 1 1 d .
H11A H 0.6567 0.2793 0.2867 0.112 Uiso 1 1 calc R
H11B H 0.7602 0.2854 0.2689 0.112 Uiso 1 1 calc R
H11C H 0.7265 0.2187 0.3241 0.112 Uiso 1 1 calc R
C12 C 0.7782(4) 0.1553(4) 0.1893(4) 0.0741(17) Uani 1 1 d .
H12A H 0.8307 0.1894 0.1927 0.089 Uiso 1 1 calc R
H12B H 0.7732 0.1331 0.1352 0.089 Uiso 1 1 calc R
C13 C 0.7913(4) 0.0922(4) 0.2509(4) 0.0754(18) Uani 1 1 d .
H13A H 0.8065 0.1143 0.3041 0.090 Uiso 1 1 calc R
H13B H 0.8412 0.0590 0.2368 0.090 Uiso 1 1 calc R
C14 C 0.7025(5) -0.0129(4) 0.1867(4) 0.085(2) Uani 1 1 d .
H14A H 0.7038 0.0128 0.1351 0.128 Uiso 1 1 calc R
H14B H 0.6477 -0.0430 0.1881 0.128 Uiso 1 1 calc R
H14C H 0.7545 -0.0462 0.1940 0.128 Uiso 1 1 calc R
C15 C 0.7026(4) 0.0056(4) 0.3329(4) 0.0731(17) Uani 1 1 d .
H15A H 0.7583 -0.0241 0.3423 0.088 Uiso 1 1 calc R
H15B H 0.6517 -0.0302 0.3313 0.088 Uiso 1 1 calc R
O1S O 0.605(3) 0.408(2) -0.009(2) 0.536(19) Uiso 1 1 d D
C1S C 0.532(4) 0.396(3) -0.082(3) 0.51(3) Uiso 1 1 d D

loop_
_atom_site_aniso_label
_atom_site_aniso_U_11
_atom_site_aniso_U_22
_atom_site_aniso_U_33
_atom_site_aniso_U_23
_atom_site_aniso_U_13
_atom_site_aniso_U_12
Cu1 0.0490(4) 0.0434(4) 0.0590(4) -0.0020(3) 0.0097(3) 0.0008(3)
Cl1 0.0791(16) 0.0769(15) 0.1023(19) 0.000 0.0243(14) 0.000
Cl2 0.072(2) 0.0541(19) 0.83(2) 0.000 0.034(5) 0.000
O1 0.053(3) 0.043(3) 0.069(3) 0.000 0.014(2) 0.000
O2 0.056(3) 0.039(3) 0.069(3) 0.000 0.010(2) 0.000
O3 0.209(8) 0.212(9) 0.109(5) -0.008(5) 0.025(5) 0.057(7)
O4 0.38(2) 0.51(2) 0.61(3) 0.42(3) 0.32(2) 0.35(2)
O5 0.237(16) 0.33(2) 0.93(6) 0.29(3) -0.13(2) -0.197(17)
O6 0.64(5) 0.41(3) 0.96(9) 0.19(4) 0.04(5) -0.40(4)
N1 0.079(3) 0.072(3) 0.054(3) -0.001(2) 0.019(2) -0.002(3)
N2 0.056(3) 0.050(2) 0.065(3) -0.005(2) 0.012(2) -0.004(2)
N3 0.054(3) 0.053(3) 0.077(3) -0.002(2) 0.011(2) 0.007(2)
C1 0.083(4) 0.070(4) 0.049(3) -0.004(3) 0.002(3) 0.008(3)
C2 0.094(5) 0.095(5) 0.058(4) 0.002(3) 0.001(4) 0.012(4)
C3 0.099(6) 0.110(6) 0.070(5) -0.009(4) -0.022(4) 0.011(5)
C4 0.075(4) 0.088(5) 0.078(4) -0.021(4) -0.005(4) 0.001(4)
C5 0.073(4) 0.059(3) 0.062(3) -0.009(3) -0.003(3) 0.000(3)
C6 0.071(4) 0.064(3) 0.053(3) -0.008(3) -0.001(3) 0.002(3)
C7 0.094(5) 0.071(4) 0.056(3) 0.009(3) 0.011(3) -0.006(4)
C8 0.112(6) 0.111(6) 0.087(5) -0.034(5) 0.023(5) 0.010(5)
C9 0.085(5) 0.092(5) 0.065(4) 0.022(3) 0.021(3) -0.008(4)
C10 0.075(4) 0.054(3) 0.091(4) 0.011(3) 0.015(3) -0.013(3)
C11 0.069(4) 0.070(4) 0.087(4) -0.025(3) 0.016(3) -0.013(3)
C12 0.064(4) 0.072(4) 0.088(4) -0.006(3) 0.028(3) 0.004(3)
C13 0.055(4) 0.079(4) 0.094(5) 0.000(4) 0.017(3) 0.011(3)
C14 0.096(5) 0.068(4) 0.092(5) -0.010(4) 0.019(4) 0.024(4)
C15 0.068(4) 0.061(4) 0.089(4) 0.013(3) 0.000(3) 0.016(3)

loop_
_atom_type_symbol
_atom_type_description
_atom_type_scat_dispersion_real
_atom_type_scat_dispersion_imag
_atom_type_scat_source
C C 0.0033 0.0016 'International Tables Vol C Tables 4.2.6.8 and 6.1.1.4'
H H 0.0000 0.0000 'International Tables Vol C Tables 4.2.6.8 and 6.1.1.4'
N N 0.0061 0.0033 'International Tables Vol C Tables 4.2.6.8 and 6.1.1.4'
O O 0.0106 0.0060 'International Tables Vol C Tables 4.2.6.8 and 6.1.1.4'
Cl Cl 0.1484 0.1585 'International Tables Vol C Tables 4.2.6.8 and 6.1.1.4'
Cu Cu 0.3201 1.2651 'International Tables Vol C Tables 4.2.6.8 and 6.1.1.4'

loop_
_geom_angle_atom_site_label_1
_geom_angle_atom_site_label_2
_geom_angle_atom_site_label_3
_geom_angle
_geom_angle_site_symmetry_1
_geom_angle_site_symmetry_3
O1 Cu1 O2 77.3(2) . .
O1 Cu1 N2 99.38(19) . .
O2 Cu1 N2 174.67(16) . .
O1 Cu1 N3 160.62(14) . .
O2 Cu1 N3 97.71(18) . .
N2 Cu1 N3 86.74(19) . .
O1 Cu1 Cu1 38.42(14) . 2_655
O2 Cu1 Cu1 38.92(13) . 2_655
N2 Cu1 Cu1 137.66(13) . 2_655
N3 Cu1 Cu1 133.86(13) . 2_655
O4 Cl1 O4 114(3) 2_655 .
O4 Cl1 O3 103.0(7) 2_655 .
O4 Cl1 O3 113.0(14) . .
O4 Cl1 O3 113.0(14) 2_655 2_655
O4 Cl1 O3 103.0(7) . 2_655
O3 Cl1 O3 111.1(8) . 2_655
O6 Cl2 O6 113(3) 2_655 .
O6 Cl2 O5 118(2) 2_655 .
O6 Cl2 O5 100(2) . .
O6 Cl2 O5 100(2) 2_655 2_655
O6 Cl2 O5 118(2) . 2_655
O5 Cl2 O5 108.0(16) . 2_655
Cu1 O1 Cu1 103.2(3) 2_655 .
Cu1 O2 Cu1 102.2(3) 2_655 .
C9 N1 C7 109.7(5) . .
C9 N1 C8 110.7(5) . .
C7 N1 C8 107.7(6) . .
C12 N2 C10 111.6(5) . .
C12 N2 C11 109.7(5) . .
C10 N2 C11 107.5(5) . .
C12 N2 Cu1 106.2(3) . .
C10 N2 Cu1 114.9(3) . .
C11 N2 Cu1 106.7(3) . .
C14 N3 C15 109.3(5) . .
C14 N3 C13 109.2(5) . .
C15 N3 C13 109.2(5) . .
C14 N3 Cu1 109.0(4) . .
C15 N3 Cu1 113.6(3) . .
C13 N3 Cu1 106.3(3) . .
C6 C1 C2 118.3(6) . .
C6 C1 C7 120.1(6) . .
C2 C1 C7 121.6(6) . .
C3 C2 C1 120.6(7) . .
C2 C3 C4 120.9(7) . .
C5 C4 C3 117.8(7) . .
C6 C5 C4 120.3(6) . .
C6 C5 C15 119.1(5) . 2_655
C4 C5 C15 120.6(6) . 2_655
C1 C6 C5 122.0(6) . .
N1 C7 C1 116.5(5) . .
N1 C9 C10 114.2(5) . .
N2 C10 C9 114.5(5) . .
N2 C12 C13 110.4(5) . .
C12 C13 N3 109.2(5) . .
N3 C15 C5 112.4(5) . 2_655

loop_
_geom_bond_atom_site_label_1
_geom_bond_atom_site_label_2
_geom_bond_distance
_geom_bond_site_symmetry_2
Cu1 O1 1.922(4) .
Cu1 O2 1.935(4) .
Cu1 N2 2.014(4) .
Cu1 N3 2.054(4) .
Cu1 Cu1 3.0110(14) 2_655
Cl1 O4 1.187(13) 2_655
Cl1 O4 1.187(13) .
Cl1 O3 1.366(8) .
Cl1 O3 1.366(8) 2_655
Cl2 O6 1.23(2) 2_655
Cl2 O6 1.23(2) .
Cl2 O5 1.24(3) .
Cl2 O5 1.24(3) 2_655
O1 Cu1 1.922(4) 2_655
O2 Cu1 1.935(4) 2_655
N1 C9 1.454(8) .
N1 C7 1.457(8) .
N1 C8 1.474(9) .
N2 C12 1.484(7) .
N2 C10 1.491(7) .
N2 C11 1.503(7) .
N3 C14 1.490(8) .
N3 C15 1.491(8) .
N3 C13 1.508(7) .
C1 C6 1.381(9) .
C1 C2 1.398(9) .
C1 C7 1.516(9) .
C2 C3 1.374(11) .
C3 C4 1.426(11) .
C4 C5 1.387(9) .
C5 C6 1.385(8) .
C5 C15 1.515(8) 2_655
C9 C10 1.528(9) .
C12 C13 1.495(10) .
C15 C5 1.515(8) 2_655
O1S C1S 1.58(3) .

loop_
_geom_torsion_atom_site_label_1
_geom_torsion_atom_site_label_2
_geom_torsion_atom_site_label_3
_geom_torsion_atom_site_label_4
_geom_torsion
_geom_torsion_site_symmetry_1
_geom_torsion_site_symmetry_4
O2 Cu1 O1 Cu1 0.0 . 2_655
N2 Cu1 O1 Cu1 175.71(14) . 2_655
N3 Cu1 O1 Cu1 -77.1(6) . 2_655
O1 Cu1 O2 Cu1 0.0 . 2_655
N2 Cu1 O2 Cu1 -52.6(17) . 2_655
N3 Cu1 O2 Cu1 160.96(14) . 2_655
O1 Cu1 N2 C12 178.6(4) . .
O2 Cu1 N2 C12 -129.7(17) . .
N3 Cu1 N2 C12 17.1(4) . .
Cu1 Cu1 N2 C12 -177.5(3) 2_655 .
O1 Cu1 N2 C10 -57.5(4) . .
O2 Cu1 N2 C10 -5.7(19) . .
N3 Cu1 N2 C10 141.0(4) . .
Cu1 Cu1 N2 C10 -53.5(4) 2_655 .
O1 Cu1 N2 C11 61.6(4) . .
O2 Cu1 N2 C11 113.3(17) . .
N3 Cu1 N2 C11 -99.9(4) . .
Cu1 Cu1 N2 C11 65.6(4) 2_655 .
O1 Cu1 N3 C14 142.4(6) . .
O2 Cu1 N3 C14 68.8(4) . .
N2 Cu1 N3 C14 -108.3(4) . .
Cu1 Cu1 N3 C14 85.3(4) 2_655 .
O1 Cu1 N3 C15 20.3(8) . .
O2 Cu1 N3 C15 -53.4(4) . .
N2 Cu1 N3 C15 129.5(4) . .
Cu1 Cu1 N3 C15 -36.9(5) 2_655 .
O1 Cu1 N3 C13 -99.9(6) . .
O2 Cu1 N3 C13 -173.5(3) . .
N2 Cu1 N3 C13 9.4(4) . .
Cu1 Cu1 N3 C13 -157.0(3) 2_655 .
C6 C1 C2 C3 1.8(10) . .
C7 C1 C2 C3 -176.4(6) . .
C1 C2 C3 C4 1.2(11) . .
C2 C3 C4 C5 -1.4(11) . .
C3 C4 C5 C6 -1.4(9) . .
C3 C4 C5 C15 177.3(6) . 2_655
C2 C1 C6 C5 -4.7(9) . .
C7 C1 C6 C5 173.5(5) . .
C4 C5 C6 C1 4.6(9) . .
C15 C5 C6 C1 -174.2(5) 2_655 .
C9 N1 C7 C1 -176.2(5) . .
C8 N1 C7 C1 63.2(7) . .
C6 C1 C7 N1 35.1(8) . .
C2 C1 C7 N1 -146.7(6) . .
C7 N1 C9 C10 86.9(6) . .
C8 N1 C9 C10 -154.4(6) . .
C12 N2 C10 C9 59.6(7) . .
C11 N2 C10 C9 179.9(5) . .
Cu1 N2 C10 C9 -61.4(6) . .
N1 C9 C10 N2 64.0(8) . .
C10 N2 C12 C13 -167.4(5) . .
C11 N2 C12 C13 73.5(7) . .
Cu1 N2 C12 C13 -41.5(6) . .
N2 C12 C13 N3 51.8(7) . .
C14 N3 C13 C12 83.2(6) . .
C15 N3 C13 C12 -157.3(5) . .
Cu1 N3 C13 C12 -34.3(6) . .
C14 N3 C15 C5 -173.4(5) . 2_655
C13 N3 C15 C5 67.2(6) . 2_655
Cu1 N3 C15 C5 -51.3(6) . 2_655
